data_2224123
loop_
_publ_author_name
'Ferrell, Grant R.'
'Moore, Curtis'
'Rheingold, Arnold L.'
'Daley, Christopher J. A.'

_publ_section_title
;<i>catena</i>-Poly[[[bis(<i>N</i>,<i>N</i>-dimethylformamide)iron(II)]-{\m-2,2'-bis(diphenylphosphinoyl)-<i>N</i>,<i>N</i>'-[(1<i>R</i>,2<i>R</i>)-cyclohexane-1,2-diyl]dibenzamide}]
 bis(perchlorate) <i>N</i>,<i>N</i>-dimethylformamide disolvate]
;
_journal_coeditor_code BR2120
_journal_issue 12
_journal_name_full 'Acta Crystallographica Section E'
_journal_page_first m1512
_journal_page_last m1513
_journal_paper_doi 10.1107/S1600536809045188
_journal_volume 65
_journal_year 2009
_chemical_formula_iupac '[Fe (C44 H40 N2 O4 P2) (C3 H7 N O)2], (Cl O4)2, 2C3 H7 N O'
_chemical_formula_moiety 'C50 H54 Fe N4 O6 P2 +2, 2(Cl O4 -), 2(C3 H7 N O)'
_chemical_formula_sum 'C56 H68 Cl2 Fe N6 O16 P2'
_chemical_formula_weight 1269.85
_chemical_name_systematic
;
<i>catena</i>-Poly[[[bis(<i>N</i>,<i>N</i>-dimethylformamide)iron(II)]-
{\m-2,2'-bis(diphenylphosphinoyl)-<i>N</i>,<i>N</i>'-[(1<i>R</i>,2<i>R</i>)-
cyclohexane-1,2-diyl]dibenzamide}] bis(perchlorate)
<i>N</i>,<i>N</i>-dimethylformamide disolvate]
;
_space_group_IT_number 19
_symmetry_cell_setting orthorhombic
_symmetry_space_group_name_Hall 'P 2ac 2ab'
_symmetry_space_group_name_H-M 'P 21 21 21'
_atom_sites_solution_hydrogens geom
_atom_sites_solution_primary direct
_atom_sites_solution_secondary difmap
_audit_creation_method SHELXL-97
_cell_angle_alpha 90.00
_cell_angle_beta 90.00
_cell_angle_gamma 90.00
_cell_formula_units_Z 4
_cell_length_a 10.9725(4)
_cell_length_b 15.4417(6)
_cell_length_c 36.2173(14)
_cell_measurement_reflns_used 9959
_cell_measurement_temperature 150(2)
_cell_measurement_theta_max 25.63
_cell_measurement_theta_min 2.17
_cell_volume 6136.4(4)
_computing_cell_refinement 'SAINT (Bruker, 2007)'
_computing_data_collection 'APEX2 (Bruker, 2007)'
_computing_data_reduction 'SAINT (Bruker, 2007)'
_computing_molecular_graphics 'ORETP-3 (Farrugia, 1997)'
_computing_publication_material 'pubCIF (Westrip, 2009)'
_computing_structure_refinement 'SHELXL97 (Sheldrick, 2008)'
_computing_structure_solution 'SHELXS97 (Sheldrick, 2008)'
_diffrn_ambient_temperature 150(2)
_diffrn_measured_fraction_theta_full 0.998
_diffrn_measured_fraction_theta_max 0.998
_diffrn_measurement_device_type 'Bruker APEXII CCD'
_diffrn_measurement_method '\f and \w'
_diffrn_radiation_monochromator graphite
_diffrn_radiation_source 'fine-focus sealed tube'
_diffrn_radiation_type MoK\a
_diffrn_radiation_wavelength 0.71073
_diffrn_reflns_av_R_equivalents 0.0533
_diffrn_reflns_av_sigmaI/netI 0.0670
_diffrn_reflns_limit_h_max 13
_diffrn_reflns_limit_h_min -13
_diffrn_reflns_limit_k_max 18
_diffrn_reflns_limit_k_min -19
_diffrn_reflns_limit_l_max 45
_diffrn_reflns_limit_l_min -44
_diffrn_reflns_number 41558
_diffrn_reflns_theta_full 25.00
_diffrn_reflns_theta_max 26.39
_diffrn_reflns_theta_min 1.43
_exptl_absorpt_coefficient_mu 0.456
_exptl_absorpt_correction_T_max 0.9144
_exptl_absorpt_correction_T_min 0.8946
_exptl_absorpt_correction_type multi-scan
_exptl_absorpt_process_details '(SADABS; Bruker, 2001)'
_exptl_crystal_colour yellow
_exptl_crystal_density_diffrn 1.375
_exptl_crystal_density_method 'not measured'
_exptl_crystal_description Block
_exptl_crystal_F_000 2656
_exptl_crystal_size_max 0.25
_exptl_crystal_size_mid 0.25
_exptl_crystal_size_min 0.20
_refine_diff_density_max 0.896
_refine_diff_density_min -0.677
_refine_ls_abs_structure_details 'Flack (1983), 5499 Friedel pairs'
_refine_ls_abs_structure_Flack 0.01(2)
_refine_ls_extinction_coef 0.0008(3)
_refine_ls_extinction_expression Fc^*^=kFc[1+0.001xFc^2^\l^3^/sin(2\q)]^-1/4^
_refine_ls_extinction_method 'SHELXL97 (Sheldrick, 2008)'
_refine_ls_goodness_of_fit_ref 1.036
_refine_ls_hydrogen_treatment constr
_refine_ls_matrix_type full
_refine_ls_number_parameters 820
_refine_ls_number_reflns 12467
_refine_ls_number_restraints 110
_refine_ls_restrained_S_all 1.056
_refine_ls_R_factor_all 0.0928
_refine_ls_R_factor_gt 0.0691
_refine_ls_shift/su_max 0.001
_refine_ls_shift/su_mean 0.000
_refine_ls_structure_factor_coef Fsqd
_refine_ls_weighting_details 'calc w=1/[\s^2^(Fo^2^)+(0.1202P)^2^+2.5012P] where P=(Fo^2^+2Fc^2^)/3'
_refine_ls_weighting_scheme calc
_refine_ls_wR_factor_gt 0.1794
_refine_ls_wR_factor_ref 0.1968
_reflns_number_gt 9643
_reflns_number_total 12467
_reflns_threshold_expression I>2\s(I)
_cod_data_source_file br2120.cif
_cod_data_source_block I
_cod_database_code 2224123
_cod_database_fobs_code 2224123

loop_
_symmetry_equiv_pos_as_xyz
'x, y, z'
'x+1/2, -y+1/2, -z'
'-x, y+1/2, -z+1/2'
'-x+1/2, -y, z+1/2'

loop_
_atom_site_type_symbol
_atom_site_label
_atom_site_fract_x
_atom_site_fract_y
_atom_site_fract_z
_atom_site_U_iso_or_equiv
_atom_site_adp_type
_atom_site_calc_flag
_atom_site_refinement_flags
_atom_site_occupancy
_atom_site_disorder_assembly
_atom_site_disorder_group
C C1 0.3022(4) 0.4030(3) 0.86152(14) 0.0348(12) Uani d . 1 . .
C C2 0.3236(5) 0.4777(4) 0.83557(16) 0.0398(12) Uani d . 1 . .
C C3 0.2628(6) 0.5532(4) 0.84174(19) 0.0558(17) Uani d . 1 . .
H H3 0.2019 0.5557 0.8603 0.067 Uiso calc R 1 . .
C C4 0.2895(7) 0.6270(4) 0.8209(2) 0.071(2) Uani d . 1 . .
H H4 0.2496 0.6803 0.8260 0.085 Uiso calc R 1 . .
C C5 0.3751(7) 0.6214(5) 0.7927(2) 0.067(2) Uani d . 1 . .
H H5 0.3927 0.6709 0.7780 0.080 Uiso calc R 1 . .
C C6 0.4335(6) 0.5457(4) 0.78609(18) 0.0535(16) Uani d . 1 . .
H H6 0.4913 0.5426 0.7666 0.064 Uiso calc R 1 . .
C C7 0.4099(5) 0.4708(4) 0.80771(14) 0.0398(12) Uani d . 1 . .
C C8 0.1502(4) 0.3087(3) 0.89115(13) 0.0311(11) Uani d . 1 . .
H H8 0.1944 0.3167 0.9151 0.037 Uiso calc R 1 . .
C C9 0.0127(4) 0.3125(3) 0.89886(13) 0.0292(10) Uani d . 1 . .
H H9 -0.0317 0.3013 0.8752 0.035 Uiso calc R 1 . .
C C10 -0.0212(5) 0.2422(3) 0.92629(15) 0.0359(12) Uani d . 1 . .
H H10A 0.0203 0.2536 0.9501 0.043 Uiso calc R 1 . .
H H10B -0.1102 0.2439 0.9307 0.043 Uiso calc R 1 . .
C C11 0.0139(5) 0.1532(3) 0.91265(16) 0.0383(12) Uani d . 1 . .
H H11A -0.0357 0.1387 0.8907 0.046 Uiso calc R 1 . .
H H11B -0.0044 0.1100 0.9321 0.046 Uiso calc R 1 . .
C C12 0.1476(5) 0.1480(4) 0.90273(16) 0.0384(12) Uani d . 1 . .
H H12A 0.1651 0.0911 0.8913 0.046 Uiso calc R 1 . .
H H12B 0.1974 0.1531 0.9254 0.046 Uiso calc R 1 . .
C C13 0.1821(5) 0.2198(3) 0.87601(15) 0.0372(12) Uani d . 1 . .
H H13A 0.1388 0.2107 0.8523 0.045 Uiso calc R 1 . .
H H13B 0.2707 0.2171 0.8710 0.045 Uiso calc R 1 . .
C C14 0.8661(4) 0.4277(3) 0.90926(13) 0.0271(10) Uani d . 1 . .
C C15 0.8451(4) 0.5177(3) 0.92230(13) 0.0275(10) Uani d . 1 . .
C C16 0.9171(5) 0.5839(3) 0.90780(15) 0.0385(12) Uani d . 1 . .
H H16 0.9811 0.5697 0.8912 0.046 Uiso calc R 1 . .
C C17 0.8976(5) 0.6692(4) 0.91698(17) 0.0425(13) Uani d . 1 . .
H H17 0.9486 0.7132 0.9071 0.051 Uiso calc R 1 . .
C C18 0.8029(5) 0.6908(3) 0.94073(17) 0.0420(13) Uani d . 1 . .
H H18 0.7885 0.7497 0.9469 0.050 Uiso calc R 1 . .
C C19 0.7292(4) 0.6265(3) 0.95554(15) 0.0348(11) Uani d . 1 . .
H H19 0.6645 0.6418 0.9717 0.042 Uiso calc R 1 . .
C C20 0.7491(4) 0.5390(3) 0.94691(13) 0.0272(10) Uani d . 1 . .
C C21 0.3980(5) 0.2834(4) 0.79526(14) 0.0370(12) Uani d . 1 . .
C C22 0.2800(6) 0.2909(5) 0.78274(17) 0.0523(16) Uani d . 1 . .
H H22 0.2456 0.3466 0.7788 0.063 Uiso calc R 1 . .
C C23 0.2120(7) 0.2179(6) 0.77596(19) 0.067(2) Uani d . 1 . .
H H23 0.1305 0.2235 0.7675 0.080 Uiso calc R 1 . .
C C24 0.2604(7) 0.1373(5) 0.78130(18) 0.063(2) Uani d . 1 . .
H H24 0.2135 0.0870 0.7761 0.076 Uiso calc R 1 . .
C C25 0.3760(7) 0.1300(5) 0.79404(17) 0.0575(17) Uani d . 1 . .
H H25 0.4091 0.0740 0.7981 0.069 Uiso calc R 1 . .
C C26 0.4467(6) 0.2018(4) 0.80121(17) 0.0484(15) Uani d . 1 . .
H H26 0.5277 0.1954 0.8101 0.058 Uiso calc R 1 . .
C C27 0.5632(6) 0.3843(4) 0.75390(17) 0.0515(15) Uani d . 1 . .
C C28 0.4870(8) 0.3819(5) 0.72211(17) 0.0629(18) Uani d . 1 . .
H H28 0.4009 0.3799 0.7247 0.075 Uiso calc R 1 . .
C C29 0.5387(10) 0.3824(5) 0.6877(2) 0.078(2) Uani d . 1 . .
H H29 0.4870 0.3819 0.6667 0.094 Uiso calc R 1 . .
C C30 0.6579(10) 0.3836(6) 0.6828(2) 0.082(2) Uani d . 1 . .
H H30 0.6903 0.3834 0.6585 0.098 Uiso calc R 1 . .
C C31 0.7384(9) 0.3851(8) 0.7137(2) 0.100(3) Uani d . 1 . .
H H31 0.8242 0.3846 0.7103 0.120 Uiso calc R 1 . .
C C32 0.6868(7) 0.3874(6) 0.74988(19) 0.076(2) Uani d . 1 . .
H H32 0.7380 0.3909 0.7710 0.091 Uiso calc R 1 . .
C C33 0.5714(4) 0.5073(3) 1.00510(13) 0.0284(10) Uani d . 1 . .
C C34 0.4438(5) 0.5076(3) 1.00321(15) 0.0362(12) Uani d . 1 . .
H H34 0.4013 0.4818 0.9832 0.043 Uiso calc R 1 . .
C C35 0.3810(5) 0.5486(4) 1.03304(17) 0.0453(14) Uani d . 1 . .
H H35 0.2945 0.5516 1.0328 0.054 Uiso calc R 1 . .
C C36 0.4436(6) 0.5833(4) 1.06169(17) 0.0468(15) Uani d . 1 . .
H H36 0.4003 0.6091 1.0816 0.056 Uiso calc R 1 . .
C C37 0.5691(6) 0.5815(3) 1.06238(16) 0.0445(14) Uani d . 1 . .
H H37 0.6114 0.6061 1.0827 0.053 Uiso calc R 1 . .
C C38 0.6335(5) 0.5446(3) 1.03398(15) 0.0367(11) Uani d . 1 . .
H H38 0.7200 0.5448 1.0343 0.044 Uiso calc R 1 . .
C C39 0.7466(4) 0.3751(3) 0.98693(12) 0.0250(9) Uani d . 1 . .
C C40 0.7016(4) 0.2908(3) 0.98801(13) 0.0273(10) Uani d . 1 . .
H H40 0.6276 0.2771 0.9757 0.033 Uiso calc R 1 . .
C C41 0.7653(4) 0.2262(3) 1.00714(14) 0.0301(10) Uani d . 1 . .
H H41 0.7345 0.1687 1.0079 0.036 Uiso calc R 1 . .
C C42 0.8727(4) 0.2465(3) 1.02483(14) 0.0321(11) Uani d . 1 . .
H H42 0.9151 0.2034 1.0384 0.039 Uiso calc R 1 . .
C C43 0.9184(4) 0.3294(3) 1.02275(13) 0.0330(11) Uani d . 1 . .
H H43 0.9939 0.3420 1.0344 0.040 Uiso calc R 1 . .
C C44 0.8582(4) 0.3948(3) 1.00422(13) 0.0290(10) Uani d . 1 . .
H H44 0.8912 0.4516 1.0032 0.035 Uiso calc R 1 . .
C C1S 0.6579(7) 0.5532(4) 0.85218(17) 0.0546(16) Uani d . 1 . .
H H1S 0.7135 0.5172 0.8392 0.066 Uiso calc R 1 . .
C C2S 0.5853(9) 0.6966(4) 0.8653(2) 0.075(2) Uani d . 1 . .
H H2S1 0.5209 0.7172 0.8487 0.112 Uiso calc R 1 . .
H H2S2 0.6338 0.7460 0.8738 0.112 Uiso calc R 1 . .
H H2S3 0.5484 0.6674 0.8866 0.112 Uiso calc R 1 . .
C C3S 0.7590(17) 0.6723(8) 0.8206(3) 0.162(7) Uani d . 1 . .
H H3S1 0.8205 0.6275 0.8161 0.244 Uiso calc R 1 . .
H H3S2 0.7977 0.7227 0.8321 0.244 Uiso calc R 1 . .
H H3S3 0.7219 0.6895 0.7971 0.244 Uiso calc R 1 . .
C C4S 0.5363(6) 0.1985(6) 0.89094(18) 0.0617(19) Uani d . 1 . .
H H4S 0.4583 0.2126 0.8813 0.074 Uiso calc R 1 . .
C C5S 0.4706(8) 0.0542(6) 0.8859(3) 0.087(3) Uani d . 1 . .
H H5S1 0.4443 0.0230 0.9081 0.130 Uiso calc R 1 . .
H H5S2 0.5028 0.0130 0.8679 0.130 Uiso calc R 1 . .
H H5S3 0.4009 0.0850 0.8753 0.130 Uiso calc R 1 . .
C C6S 0.6682(7) 0.0843(5) 0.9135(2) 0.076(2) Uani d . 1 . .
H H6S1 0.7145 0.1340 0.9227 0.114 Uiso calc R 1 . .
H H6S2 0.7185 0.0516 0.8960 0.114 Uiso calc R 1 . .
H H6S3 0.6454 0.0468 0.9342 0.114 Uiso calc R 1 . .
C C7S 0.7337(14) 0.0738(12) 0.7958(4) 0.073(4) Uani d P 0.50 . .
H H7S 0.7310 0.0400 0.7738 0.087 Uiso calc PR 0.50 . .
C C8S 0.8177(13) 0.2045(12) 0.8203(6) 0.088(6) Uani d P 0.50 . .
H H8S1 0.8742 0.1824 0.8390 0.132 Uiso calc PR 0.50 . .
H H8S2 0.7387 0.2167 0.8318 0.132 Uiso calc PR 0.50 . .
H H8S3 0.8506 0.2578 0.8095 0.132 Uiso calc PR 0.50 . .
C C9S 0.8683(14) 0.1656(15) 0.7617(5) 0.090(6) Uani d P 0.50 . .
H H9S1 0.8114 0.1825 0.7421 0.136 Uiso calc PR 0.50 . .
H H9S2 0.9158 0.1153 0.7536 0.136 Uiso calc PR 0.50 . .
H H9S3 0.9234 0.2139 0.7670 0.136 Uiso calc PR 0.50 . .
C C10S -0.0132(11) 0.3143(10) 0.6572(3) 0.072(4) Uani d PDU 0.50 . .
H H10S 0.0234 0.2620 0.6654 0.087 Uiso calc PR 0.50 . .
C C11S 0.0111(14) 0.4612(9) 0.6631(3) 0.073(5) Uani d PDU 0.50 . .
H H11C -0.0497 0.4605 0.6433 0.110 Uiso calc PR 0.50 . .
H H11D 0.0820 0.4952 0.6553 0.110 Uiso calc PR 0.50 . .
H H11E -0.0245 0.4874 0.6853 0.110 Uiso calc PR 0.50 . .
C C12S 0.1468(17) 0.3777(13) 0.6934(5) 0.211(17) Uani d PDU 0.50 . .
H H12C 0.1209 0.3913 0.7187 0.317 Uiso calc PR 0.50 . .
H H12D 0.2027 0.4227 0.6846 0.317 Uiso calc PR 0.50 . .
H H12E 0.1883 0.3215 0.6931 0.317 Uiso calc PR 0.50 . .
C C13S 0.1600(6) 0.5598(4) 0.96013(19) 0.0507(15) Uani d . 1 . .
H H13S 0.0938 0.5719 0.9763 0.061 Uiso calc R 1 . .
C C14S 0.2130(8) 0.7101(4) 0.9664(2) 0.0675(19) Uani d . 1 . .
H H14A 0.1344 0.7110 0.9793 0.101 Uiso calc R 1 . .
H H14B 0.2118 0.7522 0.9462 0.101 Uiso calc R 1 . .
H H14C 0.2781 0.7251 0.9838 0.101 Uiso calc R 1 . .
C C15S 0.3432(7) 0.6118(5) 0.92843(18) 0.0641(18) Uani d . 1 . .
H H15A 0.3502 0.5508 0.9214 0.096 Uiso calc R 1 . .
H H15B 0.4160 0.6292 0.9423 0.096 Uiso calc R 1 . .
H H15C 0.3359 0.6476 0.9062 0.096 Uiso calc R 1 . .
Cl Cl1 0.50260(15) 0.85461(10) 0.94046(5) 0.0593(4) Uani d U 1 . .
Cl Cl2 0.9939(3) 0.4579(3) 0.78860(11) 0.0913(10) Uani d PDU 0.75 . .
Fe Fe1 0.58549(6) 0.38649(5) 0.885291(19) 0.02820(18) Uani d . 1 . .
N N1 0.1873(4) 0.3786(3) 0.86586(11) 0.0339(9) Uani d . 1 . .
H H1N 0.1305 0.4054 0.8531 0.041 Uiso calc R 1 . .
N N2 0.9789(3) 0.3981(3) 0.91209(11) 0.0281(8) Uani d . 1 . .
H H2N 1.0350 0.4311 0.9223 0.034 Uiso calc R 1 . .
Cl Cl2B 0.9774(11) 0.5106(10) 0.7963(4) 0.110(3) Uani d PDU 0.25 . .
N N1S 0.6622(7) 0.6372(4) 0.84593(15) 0.0696(18) Uani d . 1 . .
N N2S 0.5616(7) 0.1139(4) 0.89539(18) 0.0749(19) Uani d . 1 . .
N N3S 0.8031(10) 0.1444(9) 0.7934(3) 0.062(3) Uani d P 0.50 . .
N N4S 0.0485(10) 0.3745(7) 0.6712(2) 0.058(3) Uani d PDU 0.50 . .
N N5S 0.2350(5) 0.6237(3) 0.95160(14) 0.0476(12) Uani d . 1 . .
O O1 0.5973(3) 0.3611(3) 0.82730(10) 0.0453(9) Uani d . 1 . .
O O2 0.3882(3) 0.3688(3) 0.87832(10) 0.0365(8) Uani d . 1 . .
O O3 0.5607(3) 0.4197(2) 0.94070(9) 0.0315(8) Uani d . 1 . .
O O4 0.7818(3) 0.3839(2) 0.89566(9) 0.0336(8) Uani d . 1 . .
O O1A 0.4093(5) 0.8463(4) 0.91396(16) 0.0812(16) Uani d U 1 . .
O O2A 0.5138(5) 0.7759(3) 0.96162(16) 0.0766(15) Uani d U 1 . .
O O3A 0.4698(7) 0.9222(4) 0.96452(19) 0.105(2) Uani d U 1 . .
O O4A 0.6165(5) 0.8726(3) 0.9218(2) 0.095(2) Uani d U 1 . .
O O5A 0.9724(9) 0.3674(6) 0.7799(4) 0.139(4) Uani d PDU 0.75 . .
O O6A 0.9855(6) 0.4607(5) 0.82655(17) 0.112(2) Uani d U 1 . .
O O7A 0.9060(7) 0.5084(5) 0.7701(2) 0.117(2) Uani d U 1 . .
O O8A 1.1074(7) 0.4787(6) 0.7775(3) 0.130(2) Uani d DU 1 . .
O O9A 0.990(3) 0.5906(16) 0.8090(8) 0.111(9) Uani d PU 0.25 . .
O O1S 0.5875(3) 0.5186(2) 0.87352(9) 0.0377(8) Uani d . 1 . .
O O2S 0.6001(4) 0.2549(3) 0.89770(12) 0.0531(11) Uani d . 1 . .
O O3S 0.6748(11) 0.0458(9) 0.8204(3) 0.085(3) Uani d P 0.50 . .
O O4S -0.0973(11) 0.2932(8) 0.6382(3) 0.092(4) Uani d PDU 0.50 . .
O O5S 0.1713(4) 0.4836(3) 0.94803(15) 0.0652(13) Uani d . 1 . .
P P1 0.50025(13) 0.37469(10) 0.79961(4) 0.0402(3) Uani d . 1 . .
P P2 0.65128(10) 0.45737(8) 0.96670(3) 0.0258(3) Uani d . 1 . .

loop_
_atom_site_aniso_label
_atom_site_aniso_U_11
_atom_site_aniso_U_22
_atom_site_aniso_U_33
_atom_site_aniso_U_12
_atom_site_aniso_U_13
_atom_site_aniso_U_23
C1 0.034(3) 0.032(3) 0.039(3) -0.005(2) 0.009(2) -0.008(2)
C2 0.037(3) 0.031(3) 0.051(3) -0.002(2) 0.004(2) 0.000(3)
C3 0.058(4) 0.036(4) 0.073(4) -0.001(3) 0.023(3) 0.007(3)
C4 0.078(5) 0.032(4) 0.102(6) 0.009(3) 0.019(4) 0.012(4)
C5 0.078(5) 0.043(4) 0.080(5) -0.005(4) 0.021(4) 0.021(4)
C6 0.058(4) 0.043(4) 0.059(4) -0.010(3) 0.022(3) 0.003(3)
C7 0.047(3) 0.036(3) 0.037(3) -0.005(3) 0.003(2) 0.001(2)
C8 0.025(2) 0.034(3) 0.035(3) 0.002(2) -0.001(2) 0.003(2)
C9 0.028(2) 0.027(3) 0.033(2) 0.002(2) 0.0004(19) -0.001(2)
C10 0.030(2) 0.035(3) 0.043(3) -0.004(2) 0.007(2) 0.002(2)
C11 0.042(3) 0.029(3) 0.044(3) 0.000(2) -0.003(2) 0.001(2)
C12 0.040(3) 0.027(3) 0.048(3) 0.005(2) 0.000(2) -0.005(2)
C13 0.036(3) 0.032(3) 0.044(3) 0.009(2) 0.005(2) 0.003(2)
C14 0.023(2) 0.028(3) 0.030(2) -0.0010(19) 0.0018(19) 0.005(2)
C15 0.024(2) 0.026(3) 0.032(2) -0.0004(19) 0.0040(19) 0.005(2)
C16 0.033(2) 0.031(3) 0.051(3) 0.004(2) 0.011(2) 0.005(2)
C17 0.042(3) 0.025(3) 0.060(3) -0.004(2) 0.008(3) 0.006(3)
C18 0.045(3) 0.017(3) 0.064(4) 0.003(2) 0.008(3) 0.002(3)
C19 0.032(2) 0.025(3) 0.047(3) 0.000(2) 0.003(2) 0.007(2)
C20 0.026(2) 0.018(2) 0.038(2) -0.0020(19) 0.0053(19) 0.003(2)
C21 0.041(3) 0.036(3) 0.034(3) -0.003(2) 0.003(2) -0.003(2)
C22 0.062(4) 0.050(4) 0.044(3) -0.015(3) 0.003(3) -0.012(3)
C23 0.068(4) 0.076(6) 0.055(4) -0.024(4) -0.003(3) -0.016(4)
C24 0.084(5) 0.058(5) 0.048(4) -0.034(4) 0.015(3) -0.013(3)
C25 0.083(5) 0.041(4) 0.048(3) -0.011(3) 0.011(3) -0.005(3)
C26 0.050(3) 0.046(4) 0.049(3) -0.002(3) 0.010(3) -0.001(3)
C27 0.071(4) 0.033(3) 0.050(3) 0.003(3) 0.015(3) -0.005(3)
C28 0.095(5) 0.049(4) 0.045(3) -0.013(4) 0.007(3) 0.006(3)
C29 0.136(8) 0.042(4) 0.056(4) -0.023(5) 0.014(4) -0.010(4)
C30 0.121(7) 0.063(5) 0.061(4) 0.013(6) 0.023(5) -0.006(4)
C31 0.093(6) 0.139(10) 0.068(5) 0.017(7) 0.038(5) 0.022(6)
C32 0.069(5) 0.105(7) 0.054(4) -0.004(5) 0.025(3) 0.002(5)
C33 0.032(2) 0.019(2) 0.035(2) 0.0056(19) 0.010(2) 0.008(2)
C34 0.036(3) 0.029(3) 0.043(3) 0.006(2) 0.006(2) 0.010(2)
C35 0.039(3) 0.037(3) 0.060(4) 0.018(2) 0.014(3) 0.015(3)
C36 0.069(4) 0.028(3) 0.044(3) 0.014(3) 0.015(3) 0.010(3)
C37 0.067(4) 0.020(3) 0.047(3) 0.006(3) 0.000(3) -0.003(2)
C38 0.040(3) 0.023(2) 0.047(3) 0.001(2) 0.003(2) -0.004(2)
C39 0.023(2) 0.021(2) 0.031(2) 0.0029(18) 0.0029(17) 0.003(2)
C40 0.024(2) 0.022(2) 0.036(3) 0.0026(18) -0.0012(19) 0.003(2)
C41 0.033(2) 0.018(2) 0.039(3) 0.0000(19) 0.004(2) 0.004(2)
C42 0.026(2) 0.031(3) 0.039(3) 0.007(2) 0.0063(19) 0.010(2)
C43 0.024(2) 0.033(3) 0.042(3) 0.003(2) -0.011(2) -0.004(2)
C44 0.029(2) 0.022(2) 0.036(2) 0.000(2) -0.0024(19) -0.003(2)
C1S 0.075(4) 0.046(4) 0.043(3) -0.012(3) 0.001(3) 0.001(3)
C2S 0.120(6) 0.030(4) 0.074(5) -0.011(4) -0.018(5) 0.008(4)
C3S 0.293(19) 0.112(10) 0.082(7) -0.093(12) 0.047(10) 0.022(7)
C4S 0.045(3) 0.090(6) 0.050(4) 0.008(4) -0.009(3) 0.006(4)
C5S 0.086(5) 0.081(6) 0.094(6) 0.028(5) -0.019(5) 0.001(5)
C6S 0.074(5) 0.066(5) 0.089(5) -0.029(4) 0.024(4) -0.027(5)
C7S 0.058(8) 0.099(14) 0.061(9) -0.007(9) 0.004(7) -0.003(9)
C8S 0.047(8) 0.094(13) 0.124(14) 0.032(8) -0.027(9) -0.042(12)
C9S 0.058(8) 0.138(18) 0.075(10) -0.026(10) 0.008(8) -0.036(11)
C10S 0.099(9) 0.083(9) 0.036(6) 0.057(8) -0.012(6) -0.012(6)
C11S 0.076(9) 0.101(12) 0.044(7) -0.007(9) 0.021(7) 0.049(8)
C12S 0.25(3) 0.079(15) 0.31(3) 0.088(18) -0.19(3) -0.12(2)
C13S 0.043(3) 0.038(4) 0.071(4) 0.001(3) -0.021(3) -0.006(3)
C14S 0.088(5) 0.036(4) 0.079(5) 0.002(3) 0.009(4) -0.012(4)
C15S 0.087(5) 0.051(4) 0.054(4) 0.005(4) 0.002(4) 0.005(4)
Cl1 0.0557(9) 0.0319(8) 0.0903(12) 0.0051(7) -0.0153(9) -0.0077(8)
Cl2 0.0628(16) 0.104(3) 0.107(2) -0.0066(18) -0.0185(16) 0.028(2)
Fe1 0.0276(3) 0.0214(3) 0.0356(3) -0.0015(3) 0.0017(3) 0.0005(3)
N1 0.032(2) 0.031(2) 0.039(2) 0.0011(18) 0.0006(17) 0.005(2)
N2 0.0216(18) 0.026(2) 0.037(2) -0.0006(16) 0.0002(15) -0.0010(18)
Cl2B 0.103(5) 0.115(5) 0.111(5) 0.028(5) -0.023(4) 0.018(5)
N1S 0.124(5) 0.038(3) 0.046(3) -0.025(3) 0.014(3) 0.007(3)
N2S 0.118(5) 0.031(3) 0.075(4) 0.028(4) -0.008(4) 0.007(3)
N3S 0.048(6) 0.088(9) 0.050(6) 0.000(6) -0.004(5) -0.009(6)
N4S 0.107(8) 0.054(7) 0.013(4) 0.052(6) -0.001(4) -0.001(4)
N5S 0.056(3) 0.031(3) 0.055(3) 0.002(2) -0.009(2) -0.006(2)
O1 0.046(2) 0.045(2) 0.045(2) -0.0051(18) 0.0048(18) -0.0127(18)
O2 0.0233(15) 0.043(2) 0.0430(19) -0.0015(14) -0.0017(14) -0.0011(17)
O3 0.0261(16) 0.0281(18) 0.0402(18) 0.0027(13) 0.0025(14) 0.0031(16)
O4 0.0277(15) 0.0276(18) 0.0455(19) 0.0006(15) 0.0011(14) 0.0009(17)
O1A 0.078(3) 0.066(3) 0.099(4) -0.015(3) -0.027(3) 0.024(3)
O2A 0.091(4) 0.039(3) 0.100(4) 0.016(3) -0.018(3) 0.006(3)
O3A 0.156(6) 0.054(3) 0.105(4) 0.052(4) -0.033(4) -0.029(3)
O4A 0.059(3) 0.041(3) 0.186(7) 0.000(2) 0.014(4) 0.002(4)
O5A 0.112(7) 0.071(6) 0.232(13) -0.002(5) -0.055(8) -0.027(7)
O6A 0.103(4) 0.155(5) 0.077(3) 0.025(4) -0.014(3) 0.050(4)
O7A 0.103(4) 0.129(5) 0.119(4) 0.024(4) -0.043(4) 0.025(4)
O8A 0.093(4) 0.133(5) 0.164(5) 0.009(4) -0.001(4) -0.017(5)
O9A 0.14(2) 0.065(16) 0.13(2) 0.018(15) 0.002(18) -0.053(15)
O1S 0.0430(19) 0.032(2) 0.0384(18) -0.0045(17) -0.0060(17) 0.0061(16)
O2S 0.062(3) 0.031(2) 0.066(3) -0.018(2) 0.015(2) -0.004(2)
O3S 0.089(8) 0.100(9) 0.068(6) -0.012(7) 0.003(6) -0.004(7)
O4S 0.099(8) 0.079(8) 0.098(8) 0.008(7) 0.030(7) 0.010(7)
O5S 0.050(2) 0.040(3) 0.106(4) 0.000(2) -0.026(2) -0.024(3)
P1 0.0423(7) 0.0364(8) 0.0421(7) -0.0046(6) 0.0086(6) -0.0012(7)
P2 0.0226(5) 0.0194(6) 0.0353(6) 0.0015(5) 0.0030(5) 0.0031(5)

loop_
_atom_type_symbol
_atom_type_description
_atom_type_scat_dispersion_real
_atom_type_scat_dispersion_imag
_atom_type_scat_source
C C 0.0033 0.0016 'International Tables Vol C Tables 4.2.6.8 and 6.1.1.4'
H H 0.0000 0.0000 'International Tables Vol C Tables 4.2.6.8 and 6.1.1.4'
N N 0.0061 0.0033 'International Tables Vol C Tables 4.2.6.8 and 6.1.1.4'
O O 0.0106 0.0060 'International Tables Vol C Tables 4.2.6.8 and 6.1.1.4'
P P 0.1023 0.0942 'International Tables Vol C Tables 4.2.6.8 and 6.1.1.4'
Cl Cl 0.1484 0.1585 'International Tables Vol C Tables 4.2.6.8 and 6.1.1.4'
Fe Fe 0.3463 0.8444 'International Tables Vol C Tables 4.2.6.8 and 6.1.1.4'

loop_
_geom_angle_atom_site_label_1
_geom_angle_atom_site_label_2
_geom_angle_atom_site_label_3
_geom_angle_site_symmetry_1
_geom_angle_site_symmetry_3
_geom_angle
_geom_angle_publ_flag
O2 C1 N1 . . 122.9(5) ?
O2 C1 C2 . . 120.9(4) ?
N1 C1 C2 . . 116.1(5) ?
C3 C2 C7 . . 121.3(5) ?
C3 C2 C1 . . 118.5(5) ?
C7 C2 C1 . . 120.1(5) ?
C2 C3 C4 . . 120.5(6) ?
C2 C3 H3 . . 119.8 ?
C4 C3 H3 . . 119.8 ?
C5 C4 C3 . . 119.2(7) ?
C5 C4 H4 . . 120.4 ?
C3 C4 H4 . . 120.4 ?
C6 C5 C4 . . 120.2(6) ?
C6 C5 H5 . . 119.9 ?
C4 C5 H5 . . 119.9 ?
C5 C6 C7 . . 121.3(6) ?
C5 C6 H6 . . 119.4 ?
C7 C6 H6 . . 119.4 ?
C2 C7 C6 . . 117.5(5) ?
C2 C7 P1 . . 123.7(4) ?
C6 C7 P1 . . 118.6(4) ?
N1 C8 C13 . . 112.0(4) ?
N1 C8 C9 . . 110.8(4) ?
C13 C8 C9 . . 109.1(4) ?
N1 C8 H8 . . 108.3 ?
C13 C8 H8 . . 108.3 ?
C9 C8 H8 . . 108.3 ?
N2 C9 C10 1_455 . 111.9(4) ?
N2 C9 C8 1_455 . 110.2(4) ?
C10 C9 C8 . . 109.4(4) ?
N2 C9 H9 1_455 . 108.4 ?
C10 C9 H9 . . 108.4 ?
C8 C9 H9 . . 108.4 ?
C11 C10 C9 . . 112.0(4) ?
C11 C10 H10A . . 109.2 ?
C9 C10 H10A . . 109.2 ?
C11 C10 H10B . . 109.2 ?
C9 C10 H10B . . 109.2 ?
H10A C10 H10B . . 107.9 ?
C10 C11 C12 . . 111.9(4) ?
C10 C11 H11A . . 109.2 ?
C12 C11 H11A . . 109.2 ?
C10 C11 H11B . . 109.2 ?
C12 C11 H11B . . 109.2 ?
H11A C11 H11B . . 107.9 ?
C11 C12 C13 . . 110.8(4) ?
C11 C12 H12A . . 109.5 ?
C13 C12 H12A . . 109.5 ?
C11 C12 H12B . . 109.5 ?
C13 C12 H12B . . 109.5 ?
H12A C12 H12B . . 108.1 ?
C12 C13 C8 . . 111.8(4) ?
C12 C13 H13A . . 109.3 ?
C8 C13 H13A . . 109.3 ?
C12 C13 H13B . . 109.3 ?
C8 C13 H13B . . 109.3 ?
H13A C13 H13B . . 107.9 ?
O4 C14 N2 . . 122.5(5) ?
O4 C14 C15 . . 121.2(4) ?
N2 C14 C15 . . 116.3(4) ?
C16 C15 C20 . . 119.1(5) ?
C16 C15 C14 . . 118.5(4) ?
C20 C15 C14 . . 122.2(4) ?
C17 C16 C15 . . 121.5(5) ?
C17 C16 H16 . . 119.2 ?
C15 C16 H16 . . 119.2 ?
C16 C17 C18 . . 119.7(5) ?
C16 C17 H17 . . 120.1 ?
C18 C17 H17 . . 120.1 ?
C19 C18 C17 . . 120.2(5) ?
C19 C18 H18 . . 119.9 ?
C17 C18 H18 . . 119.9 ?
C18 C19 C20 . . 120.8(5) ?
C18 C19 H19 . . 119.6 ?
C20 C19 H19 . . 119.6 ?
C19 C20 C15 . . 118.6(4) ?
C19 C20 P2 . . 119.4(3) ?
C15 C20 P2 . . 121.9(4) ?
C22 C21 C26 . . 119.4(6) ?
C22 C21 P1 . . 123.1(5) ?
C26 C21 P1 . . 117.1(4) ?
C23 C22 C21 . . 120.0(7) ?
C23 C22 H22 . . 120.0 ?
C21 C22 H22 . . 120.0 ?
C24 C23 C22 . . 120.7(7) ?
C24 C23 H23 . . 119.6 ?
C22 C23 H23 . . 119.6 ?
C25 C24 C23 . . 119.2(7) ?
C25 C24 H24 . . 120.4 ?
C23 C24 H24 . . 120.4 ?
C24 C25 C26 . . 121.6(7) ?
C24 C25 H25 . . 119.2 ?
C26 C25 H25 . . 119.2 ?
C25 C26 C21 . . 119.0(6) ?
C25 C26 H26 . . 120.5 ?
C21 C26 H26 . . 120.5 ?
C32 C27 C28 . . 119.9(6) ?
C32 C27 P1 . . 118.8(5) ?
C28 C27 P1 . . 121.1(5) ?
C29 C28 C27 . . 119.5(8) ?
C29 C28 H28 . . 120.3 ?
C27 C28 H28 . . 120.3 ?
C30 C29 C28 . . 122.3(9) ?
C30 C29 H29 . . 118.9 ?
C28 C29 H29 . . 118.9 ?
C29 C30 C31 . . 120.5(8) ?
C29 C30 H30 . . 119.7 ?
C31 C30 H30 . . 119.7 ?
C30 C31 C32 . . 118.4(8) ?
C30 C31 H31 . . 120.8 ?
C32 C31 H31 . . 120.8 ?
C27 C32 C31 . . 119.4(8) ?
C27 C32 H32 . . 120.3 ?
C31 C32 H32 . . 120.3 ?
C38 C33 C34 . . 122.1(5) ?
C38 C33 P2 . . 121.4(4) ?
C34 C33 P2 . . 116.5(4) ?
C33 C34 C35 . . 116.5(5) ?
C33 C34 H34 . . 121.8 ?
C35 C34 H34 . . 121.8 ?
C36 C35 C34 . . 120.6(5) ?
C36 C35 H35 . . 119.7 ?
C34 C35 H35 . . 119.7 ?
C35 C36 C37 . . 120.9(6) ?
C35 C36 H36 . . 119.6 ?
C37 C36 H36 . . 119.6 ?
C38 C37 C36 . . 120.6(6) ?
C38 C37 H37 . . 119.7 ?
C36 C37 H37 . . 119.7 ?
C37 C38 C33 . . 119.3(5) ?
C37 C38 H38 . . 120.4 ?
C33 C38 H38 . . 120.4 ?
C40 C39 C44 . . 119.8(4) ?
C40 C39 P2 . . 117.7(3) ?
C44 C39 P2 . . 122.2(4) ?
C39 C40 C41 . . 120.2(4) ?
C39 C40 H40 . . 119.9 ?
C41 C40 H40 . . 119.9 ?
C42 C41 C40 . . 119.6(5) ?
C42 C41 H41 . . 120.2 ?
C40 C41 H41 . . 120.2 ?
C43 C42 C41 . . 119.8(5) ?
C43 C42 H42 . . 120.1 ?
C41 C42 H42 . . 120.1 ?
C42 C43 C44 . . 122.2(4) ?
C42 C43 H43 . . 118.9 ?
C44 C43 H43 . . 118.9 ?
C43 C44 C39 . . 118.3(5) ?
C43 C44 H44 . . 120.8 ?
C39 C44 H44 . . 120.8 ?
O1S C1S N1S . . 124.3(7) ?
O1S C1S H1S . . 117.8 ?
N1S C1S H1S . . 117.8 ?
N1S C2S H2S1 . . 109.5 ?
N1S C2S H2S2 . . 109.5 ?
H2S1 C2S H2S2 . . 109.5 ?
N1S C2S H2S3 . . 109.5 ?
H2S1 C2S H2S3 . . 109.5 ?
H2S2 C2S H2S3 . . 109.5 ?
N1S C3S H3S1 . . 109.5 ?
N1S C3S H3S2 . . 109.5 ?
H3S1 C3S H3S2 . . 109.5 ?
N1S C3S H3S3 . . 109.5 ?
H3S1 C3S H3S3 . . 109.5 ?
H3S2 C3S H3S3 . . 109.5 ?
O2S C4S N2S . . 126.1(7) ?
O2S C4S H4S . . 117.0 ?
N2S C4S H4S . . 117.0 ?
N2S C5S H5S1 . . 109.5 ?
N2S C5S H5S2 . . 109.5 ?
H5S1 C5S H5S2 . . 109.5 ?
N2S C5S H5S3 . . 109.5 ?
H5S1 C5S H5S3 . . 109.5 ?
H5S2 C5S H5S3 . . 109.5 ?
N2S C6S H6S1 . . 109.5 ?
N2S C6S H6S2 . . 109.5 ?
H6S1 C6S H6S2 . . 109.5 ?
N2S C6S H6S3 . . 109.5 ?
H6S1 C6S H6S3 . . 109.5 ?
H6S2 C6S H6S3 . . 109.5 ?
O3S C7S N3S . . 131.2(16) ?
O3S C7S H7S . . 114.4 ?
N3S C7S H7S . . 114.4 ?
N3S C8S H8S1 . . 109.5 ?
N3S C8S H8S2 . . 109.5 ?
H8S1 C8S H8S2 . . 109.5 ?
N3S C8S H8S3 . . 109.5 ?
H8S1 C8S H8S3 . . 109.5 ?
H8S2 C8S H8S3 . . 109.5 ?
N3S C9S H9S1 . . 109.5 ?
N3S C9S H9S2 . . 109.5 ?
H9S1 C9S H9S2 . . 109.5 ?
N3S C9S H9S3 . . 109.5 ?
H9S1 C9S H9S3 . . 109.5 ?
H9S2 C9S H9S3 . . 109.5 ?
O4S C10S N4S . . 148.1(15) ?
O4S C10S H10S . . 106.0 ?
N4S C10S H10S . . 106.0 ?
N4S C11S H11C . . 109.5 ?
N4S C11S H11D . . 109.5 ?
H11C C11S H11D . . 109.5 ?
N4S C11S H11E . . 109.5 ?
H11C C11S H11E . . 109.5 ?
H11D C11S H11E . . 109.5 ?
N4S C12S H12C . . 109.5 ?
N4S C12S H12D . . 109.5 ?
H12C C12S H12D . . 109.5 ?
N4S C12S H12E . . 109.5 ?
H12C C12S H12E . . 109.5 ?
H12D C12S H12E . . 109.5 ?
O5S C13S N5S . . 123.6(6) ?
O5S C13S H13S . . 118.2 ?
N5S C13S H13S . . 118.2 ?
N5S C14S H14A . . 109.5 ?
N5S C14S H14B . . 109.5 ?
H14A C14S H14B . . 109.5 ?
N5S C14S H14C . . 109.5 ?
H14A C14S H14C . . 109.5 ?
H14B C14S H14C . . 109.5 ?
N5S C15S H15A . . 109.5 ?
N5S C15S H15B . . 109.5 ?
H15A C15S H15B . . 109.5 ?
N5S C15S H15C . . 109.5 ?
H15A C15S H15C . . 109.5 ?
H15B C15S H15C . . 109.5 ?
O3A Cl1 O1A . . 107.6(4) ?
O3A Cl1 O2A . . 108.6(4) ?
O1A Cl1 O2A . . 110.3(3) ?
O3A Cl1 O4A . . 111.5(4) ?
O1A Cl1 O4A . . 109.1(4) ?
O2A Cl1 O4A . . 109.6(4) ?
Cl2B Cl2 O8A . . 93.7(10) ?
Cl2B Cl2 O6A . . 69.1(10) ?
O8A Cl2 O6A . . 110.7(5) ?
Cl2B Cl2 O7A . . 59.8(10) ?
O8A Cl2 O7A . . 111.1(6) ?
O6A Cl2 O7A . . 114.3(5) ?
Cl2B Cl2 O5A . . 157.9(12) ?
O8A Cl2 O5A . . 108.3(7) ?
O6A Cl2 O5A . . 103.5(7) ?
O7A Cl2 O5A . . 108.6(6) ?
O1S Fe1 O2S . . 174.95(17) ?
O1S Fe1 O3 . . 87.58(14) ?
O2S Fe1 O3 . . 92.41(15) ?
O1S Fe1 O1 . . 88.75(15) ?
O2S Fe1 O1 . . 91.61(17) ?
O3 Fe1 O1 . . 174.52(15) ?
O1S Fe1 O4 . . 92.43(14) ?
O2S Fe1 O4 . . 82.52(16) ?
O3 Fe1 O4 . . 88.16(13) ?
O1 Fe1 O4 . . 96.06(14) ?
O1S Fe1 O2 . . 96.26(14) ?
O2S Fe1 O2 . . 88.79(16) ?
O3 Fe1 O2 . . 90.72(13) ?
O1 Fe1 O2 . . 85.63(14) ?
O4 Fe1 O2 . . 171.18(14) ?
C1 N1 C8 . . 123.0(4) ?
C1 N1 H1N . . 118.5 ?
C8 N1 H1N . . 118.5 ?
C14 N2 C9 . 1_655 121.8(4) ?
C14 N2 H2N . . 119.1 ?
C9 N2 H2N 1_655 . 119.1 ?
Cl2 Cl2B O7A . . 82.1(13) ?
Cl2 Cl2B O9A . . 162(2) ?
O7A Cl2B O9A . . 110.9(17) ?
Cl2 Cl2B O6A . . 73.3(11) ?
O7A Cl2B O6A . . 130.9(14) ?
O9A Cl2B O6A . . 104.2(17) ?
Cl2 Cl2B O8A . . 54.3(8) ?
O7A Cl2B O8A . . 103.0(10) ?
O9A Cl2B O8A . . 109.5(17) ?
O6A Cl2B O8A . . 96.2(8) ?
C1S N1S C2S . . 121.8(6) ?
C1S N1S C3S . . 119.0(8) ?
C2S N1S C3S . . 119.0(8) ?
C4S N2S C5S . . 117.5(7) ?
C4S N2S C6S . . 122.6(7) ?
C5S N2S C6S . . 119.3(6) ?
C7S N3S C8S . . 125.5(14) ?
C7S N3S C9S . . 122.7(14) ?
C8S N3S C9S . . 111.8(15) ?
C10S N4S C12S . . 134.4(13) ?
C10S N4S C11S . . 117.1(11) ?
C12S N4S C11S . . 108.5(13) ?
C13S N5S C14S . . 119.6(6) ?
C13S N5S C15S . . 123.0(6) ?
C14S N5S C15S . . 117.4(6) ?
P1 O1 Fe1 . . 126.6(2) ?
C1 O2 Fe1 . . 138.8(3) ?
P2 O3 Fe1 . . 128.09(19) ?
C14 O4 Fe1 . . 142.0(3) ?
Cl2B O6A Cl2 . . 37.6(6) ?
Cl2B O7A Cl2 . . 38.1(7) ?
Cl2 O8A Cl2B . . 32.0(6) ?
C1S O1S Fe1 . . 124.5(4) ?
C4S O2S Fe1 . . 130.5(5) ?
O1 P1 C27 . . 111.1(3) ?
O1 P1 C21 . . 113.3(3) ?
C27 P1 C21 . . 102.8(3) ?
O1 P1 C7 . . 113.7(2) ?
C27 P1 C7 . . 107.0(3) ?
C21 P1 C7 . . 108.3(3) ?
O3 P2 C39 . . 111.7(2) ?
O3 P2 C20 . . 114.8(2) ?
C39 P2 C20 . . 108.0(2) ?
O3 P2 C33 . . 109.2(2) ?
C39 P2 C33 . . 105.5(2) ?
C20 P2 C33 . . 107.1(2) ?

loop_
_geom_bond_atom_site_label_1
_geom_bond_atom_site_label_2
_geom_bond_site_symmetry_2
_geom_bond_distance
_geom_bond_publ_flag
C1 O2 . 1.241(6) ?
C1 N1 . 1.325(6) ?
C1 C2 . 1.506(8) ?
C2 C3 . 1.361(8) ?
C2 C7 . 1.388(8) ?
C3 C4 . 1.397(9) ?
C3 H3 . 0.9500 ?
C4 C5 . 1.390(10) ?
C4 H4 . 0.9500 ?
C5 C6 . 1.355(10) ?
C5 H5 . 0.9500 ?
C6 C7 . 1.421(8) ?
C6 H6 . 0.9500 ?
C7 P1 . 1.808(6) ?
C8 N1 . 1.474(6) ?
C8 C13 . 1.519(7) ?
C8 C9 . 1.536(6) ?
C8 H8 . 1.0000 ?
C9 N2 1_455 1.454(6) ?
C9 C10 . 1.518(7) ?
C9 H9 . 1.0000 ?
C10 C11 . 1.510(8) ?
C10 H10A . 0.9900 ?
C10 H10B . 0.9900 ?
C11 C12 . 1.513(8) ?
C11 H11A . 0.9900 ?
C11 H11B . 0.9900 ?
C12 C13 . 1.518(8) ?
C12 H12A . 0.9900 ?
C12 H12B . 0.9900 ?
C13 H13A . 0.9900 ?
C13 H13B . 0.9900 ?
C14 O4 . 1.247(6) ?
C14 N2 . 1.323(6) ?
C14 C15 . 1.485(7) ?
C15 C16 . 1.394(7) ?
C15 C20 . 1.419(6) ?
C16 C17 . 1.376(8) ?
C16 H16 . 0.9500 ?
C17 C18 . 1.389(8) ?
C17 H17 . 0.9500 ?
C18 C19 . 1.388(7) ?
C18 H18 . 0.9500 ?
C19 C20 . 1.403(7) ?
C19 H19 . 0.9500 ?
C20 P2 . 1.804(5) ?
C21 C22 . 1.377(9) ?
C21 C26 . 1.386(8) ?
C21 P1 . 1.808(6) ?
C22 C23 . 1.375(10) ?
C22 H22 . 0.9500 ?
C23 C24 . 1.367(11) ?
C23 H23 . 0.9500 ?
C24 C25 . 1.354(11) ?
C24 H24 . 0.9500 ?
C25 C26 . 1.378(9) ?
C25 H25 . 0.9500 ?
C26 H26 . 0.9500 ?
C27 C32 . 1.365(10) ?
C27 C28 . 1.423(10) ?
C27 P1 . 1.800(6) ?
C28 C29 . 1.368(10) ?
C28 H28 . 0.9500 ?
C29 C30 . 1.321(13) ?
C29 H29 . 0.9500 ?
C30 C31 . 1.424(13) ?
C30 H30 . 0.9500 ?
C31 C32 . 1.429(10) ?
C31 H31 . 0.9500 ?
C32 H32 . 0.9500 ?
C33 C38 . 1.375(7) ?
C33 C34 . 1.402(7) ?
C33 P2 . 1.816(5) ?
C34 C35 . 1.430(8) ?
C34 H34 . 0.9500 ?
C35 C36 . 1.354(9) ?
C35 H35 . 0.9500 ?
C36 C37 . 1.378(9) ?
C36 H36 . 0.9500 ?
C37 C38 . 1.372(8) ?
C37 H37 . 0.9500 ?
C38 H38 . 0.9500 ?
C39 C40 . 1.392(7) ?
C39 C44 . 1.408(6) ?
C39 P2 . 1.801(5) ?
C40 C41 . 1.401(6) ?
C40 H40 . 0.9500 ?
C41 C42 . 1.378(7) ?
C41 H41 . 0.9500 ?
C42 C43 . 1.377(7) ?
C42 H42 . 0.9500 ?
C43 C44 . 1.381(7) ?
C43 H43 . 0.9500 ?
C44 H44 . 0.9500 ?
C1S O1S . 1.216(7) ?
C1S N1S . 1.318(9) ?
C1S H1S . 0.9500 ?
C2S N1S . 1.431(10) ?
C2S H2S1 . 0.9800 ?
C2S H2S2 . 0.9800 ?
C2S H2S3 . 0.9800 ?
C3S N1S . 1.503(13) ?
C3S H3S1 . 0.9800 ?
C3S H3S2 . 0.9800 ?
C3S H3S3 . 0.9800 ?
C4S O2S . 1.144(8) ?
C4S N2S . 1.344(10) ?
C4S H4S . 0.9500 ?
C5S N2S . 1.401(11) ?
C5S H5S1 . 0.9800 ?
C5S H5S2 . 0.9800 ?
C5S H5S3 . 0.9800 ?
C6S N2S . 1.416(11) ?
C6S H6S1 . 0.9800 ?
C6S H6S2 . 0.9800 ?
C6S H6S3 . 0.9800 ?
C7S O3S . 1.185(17) ?
C7S N3S . 1.33(2) ?
C7S H7S . 0.9500 ?
C8S N3S . 1.35(2) ?
C8S H8S1 . 0.9800 ?
C8S H8S2 . 0.9800 ?
C8S H8S3 . 0.9800 ?
C9S N3S . 1.39(2) ?
C9S H9S1 . 0.9800 ?
C9S H9S2 . 0.9800 ?
C9S H9S3 . 0.9800 ?
C10S O4S . 1.196(14) ?
C10S N4S . 1.256(14) ?
C10S H10S . 0.9500 ?
C11S N4S . 1.431(14) ?
C11S H11C . 0.9800 ?
C11S H11D . 0.9800 ?
C11S H11E . 0.9800 ?
C12S N4S . 1.347(16) ?
C12S H12C . 0.9800 ?
C12S H12D . 0.9800 ?
C12S H12E . 0.9800 ?
C13S O5S . 1.262(7) ?
C13S N5S . 1.322(8) ?
C13S H13S . 0.9500 ?
C14S N5S . 1.457(8) ?
C14S H14A . 0.9800 ?
C14S H14B . 0.9800 ?
C14S H14C . 0.9800 ?
C15S N5S . 1.466(9) ?
C15S H15A . 0.9800 ?
C15S H15B . 0.9800 ?
C15S H15C . 0.9800 ?
Cl1 O3A . 1.406(6) ?
Cl1 O1A . 1.410(5) ?
Cl1 O2A . 1.442(5) ?
Cl1 O4A . 1.447(6) ?
Cl2 Cl2B . 0.878(14) ?
Cl2 O8A . 1.347(8) ?
Cl2 O6A . 1.378(7) ?
Cl2 O7A . 1.409(7) ?
Cl2 O5A . 1.453(9) ?
Fe1 O1S . 2.084(4) ?
Fe1 O2S . 2.087(4) ?
Fe1 O3 . 2.089(3) ?
Fe1 O1 . 2.140(4) ?
Fe1 O4 . 2.187(3) ?
Fe1 O2 . 2.197(3) ?
N1 H1N . 0.8800 ?
N2 C9 1_655 1.454(6) ?
N2 H2N . 0.8800 ?
Cl2B O7A . 1.229(14) ?
Cl2B O9A . 1.32(3) ?
Cl2B O6A . 1.344(14) ?
Cl2B O8A . 1.656(13) ?
O1 P1 . 1.478(4) ?
O3 P2 . 1.488(4) ?
